data_7157594
loop_
_publ_author_name
'Shally, ?'
'Althagafi, Ismail'
'Shaw, Ranjay'
'Elagamy, Amr'
'Kumar, Abhinav'
'Pratap, Ramendra'

_publ_section_title
;
 A [5 + 1] annulation strategy for the synthesis of multifunctional
 biaryls and p-teraryls from 1,6-Michael acceptor ketene dithioacetals.
;
_journal_issue 32
_journal_name_full 'Organic &amp; biomolecular chemistry'
_journal_page_first 6407
_journal_page_last 6417
_journal_paper_doi 10.1039/d0ob00998a
_journal_volume 18
_journal_year 2020
_chemical_formula_moiety 'C20 H14 Br N3 O2 S'
_chemical_formula_sum 'C20 H14 Br N3 O2 S'
_chemical_formula_weight 440.30
_space_group_crystal_system triclinic
_space_group_IT_number 2
_space_group_name_Hall '-P 1'
_space_group_name_H-M_alt 'P -1'
_atom_sites_solution_hydrogens geom
_audit_creation_method SHELXL-2016/6
_audit_update_record
;
2019-12-30 deposited with the CCDC.	2020-07-17 downloaded from the CCDC.
;
_cell_angle_alpha 108.414(7)
_cell_angle_beta 104.992(7)
_cell_angle_gamma 100.036(7)
_cell_formula_units_Z 2
_cell_length_a 8.4509(8)
_cell_length_b 10.7362(9)
_cell_length_c 11.5735(9)
_cell_measurement_reflns_used 2361
_cell_measurement_temperature 298(2)
_cell_measurement_theta_max 25.3840
_cell_measurement_theta_min 3.7460
_cell_volume 924.09(16)
_computing_cell_refinement 'CrysAlisPro, Oxford Diffraction Ltd.,'
_computing_data_collection 'CrysAlisPro, Oxford Diffraction Ltd.,'
_computing_data_reduction 'CrysAlisPro, Oxford Diffraction Ltd.,'
_computing_structure_refinement 'SHELXL-2016/6 (Sheldrick, 2016)'
_computing_structure_solution 'SHELXL-2016/6 (Sheldrick, 2016)'
_diffrn_ambient_temperature 298(2)
_diffrn_measured_fraction_theta_full 0.998
_diffrn_measured_fraction_theta_max 0.998
_diffrn_measurement_device_type 'xcalibur sapphire3'
_diffrn_radiation_type MoK\a
_diffrn_radiation_wavelength 0.71073
_diffrn_reflns_av_R_equivalents 0.0512
_diffrn_reflns_av_unetI/netI 0.0620
_diffrn_reflns_Laue_measured_fraction_full 0.998
_diffrn_reflns_Laue_measured_fraction_max 0.998
_diffrn_reflns_limit_h_max 10
_diffrn_reflns_limit_h_min -10
_diffrn_reflns_limit_k_max 12
_diffrn_reflns_limit_k_min -12
_diffrn_reflns_limit_l_max 13
_diffrn_reflns_limit_l_min -13
_diffrn_reflns_number 11237
_diffrn_reflns_point_group_measured_fraction_full 0.998
_diffrn_reflns_point_group_measured_fraction_max 0.998
_diffrn_reflns_theta_full 24.999
_diffrn_reflns_theta_max 24.999
_diffrn_reflns_theta_min 3.366
_exptl_absorpt_coefficient_mu 2.358
_exptl_crystal_colour white
_exptl_crystal_density_diffrn 1.582
_exptl_crystal_description block
_exptl_crystal_F_000 444
_exptl_crystal_size_max 0.200
_exptl_crystal_size_mid 0.180
_exptl_crystal_size_min 0.160
_refine_diff_density_max 0.660
_refine_diff_density_min -0.909
_refine_diff_density_rms 0.075
_refine_ls_extinction_method none
_refine_ls_goodness_of_fit_ref 0.864
_refine_ls_hydrogen_treatment constr
_refine_ls_matrix_type full
_refine_ls_number_parameters 244
_refine_ls_number_reflns 3248
_refine_ls_number_restraints 0
_refine_ls_restrained_S_all 0.864
_refine_ls_R_factor_all 0.1028
_refine_ls_R_factor_gt 0.0661
_refine_ls_shift/su_max 0.005
_refine_ls_shift/su_mean 0.001
_refine_ls_structure_factor_coef Fsqd
_refine_ls_weighting_details 'w=1/[\s^2^(Fo^2^)+(0.2000P)^2^] where P=(Fo^2^+2Fc^2^)/3'
_refine_ls_weighting_scheme calc
_refine_ls_wR_factor_gt 0.2086
_refine_ls_wR_factor_ref 0.2492
_reflns_Friedel_coverage 0.000
_reflns_number_gt 2179
_reflns_number_total 3255
_reflns_threshold_expression 'I > 2\s(I)'
_cod_data_source_file d0ob00998a2.cif
_cod_data_source_block shelx_CCDC1
_cod_depositor_comments 'Adding full bibliography for 7157593--7157594.cif.'
_cod_original_cell_volume 924.09(15)
_cod_database_code 7157594
_shelx_shelxl_version_number 2016/6
_shelx_space_group_comment
;
The symmetry employed for this shelxl refinement is uniquely defined
by the following loop, which should always be used as a source of
symmetry information in preference to the above space-group names.
They are only intended as comments.
;
_shelx_estimated_absorpt_t_min 0.650
_shelx_estimated_absorpt_t_max 0.704

loop_
_space_group_symop_operation_xyz
'x, y, z'
'-x, -y, -z'

loop_
_atom_site_label
_atom_site_type_symbol
_atom_site_fract_x
_atom_site_fract_y
_atom_site_fract_z
_atom_site_U_iso_or_equiv
_atom_site_adp_type
_atom_site_occupancy
_atom_site_site_symmetry_order
_atom_site_calc_flag
_atom_site_refinement_flags_posn
_atom_site_refinement_flags_adp
_atom_site_refinement_flags_occupancy
_atom_site_disorder_assembly
_atom_site_disorder_group
Br Br 1.08518(13) 0.08775(9) 0.75330(7) 0.1163(5) Uani 1 1 d . . . . .
S S 0.16794(18) 0.44381(15) 0.47952(14) 0.0543(5) Uani 1 1 d . . . . .
O2 O -0.4244(7) 0.3370(6) -0.1177(6) 0.0998(17) Uani 1 1 d . . . . .
C19 C 0.5328(6) 0.0856(5) 0.2093(5) 0.0431(12) Uani 1 1 d . . . . .
O1 O -0.3067(7) 0.5506(6) -0.0035(6) 0.0904(16) Uani 1 1 d . . . . .
N1 N -0.3140(7) 0.4302(6) -0.0275(6) 0.0632(14) Uani 1 1 d . . . . .
N2 N 0.5862(6) 0.0136(5) 0.1442(4) 0.0574(12) Uani 1 1 d . . . . .
C6 C -0.1919(7) 0.2647(6) 0.0419(5) 0.0516(13) Uani 1 1 d . . . . .
H6 H -0.292139 0.197207 -0.013236 0.062 Uiso 1 1 calc R U . . .
C5 C -0.0600(7) 0.2319(5) 0.1127(5) 0.0504(13) Uani 1 1 d . . . . .
H5 H -0.071879 0.141598 0.105024 0.061 Uiso 1 1 calc R U . . .
C12 C 0.2827(6) 0.3408(4) 0.4061(5) 0.0388(12) Uani 1 1 d . . . . .
C9 C 0.4521(6) 0.1762(4) 0.2802(4) 0.0365(11) Uani 1 1 d . . . . .
C11 C 0.4136(6) 0.3038(5) 0.4762(5) 0.0408(12) Uani 1 1 d . . . . .
H11 H 0.442553 0.334677 0.565597 0.049 Uiso 1 1 calc R U . . .
C7 C 0.2361(6) 0.2940(5) 0.2705(4) 0.0366(11) Uani 1 1 d . . . . .
C14 C 0.7958(6) 0.1902(5) 0.4733(5) 0.0435(12) Uani 1 1 d . . . . .
H14 H 0.812447 0.213417 0.405502 0.052 Uiso 1 1 calc R U . . .
C4 C 0.0916(6) 0.3317(5) 0.1960(5) 0.0377(11) Uani 1 1 d . . . . .
C13 C 0.6405(7) 0.1881(5) 0.4955(5) 0.0412(12) Uani 1 1 d . . . . .
C3 C 0.1037(7) 0.4670(5) 0.2064(5) 0.0471(13) Uani 1 1 d . . . . .
H3 H 0.203396 0.535398 0.261144 0.056 Uiso 1 1 calc R U . . .
C2 C -0.0292(7) 0.4998(6) 0.1372(5) 0.0519(14) Uani 1 1 d . . . . .
H2 H -0.021182 0.590321 0.146899 0.062 Uiso 1 1 calc R U . . .
C10 C 0.5020(6) 0.2224(5) 0.4165(4) 0.0379(11) Uani 1 1 d . . . . .
C1 C -0.1747(7) 0.3977(6) 0.0530(5) 0.0491(14) Uani 1 1 d . . . . .
C8 C 0.3224(6) 0.2133(5) 0.2080(4) 0.0378(11) Uani 1 1 d . . . . .
C15 C 0.9224(7) 0.1594(5) 0.5482(5) 0.0545(14) Uani 1 1 d . . . . .
H15 H 1.023123 0.159063 0.529739 0.065 Uiso 1 1 calc R U . . .
C18 C 0.6236(8) 0.1556(5) 0.6002(5) 0.0533(14) Uani 1 1 d . . . . .
H18 H 0.522336 0.153812 0.618192 0.064 Uiso 1 1 calc R U . . .
C17 C 0.7545(9) 0.1261(6) 0.6780(5) 0.0631(17) Uani 1 1 d . . . . .
H17 H 0.741565 0.104842 0.747553 0.076 Uiso 1 1 calc R U . . .
C20 C 0.2682(8) 0.4879(6) 0.6474(6) 0.0624(17) Uani 1 1 d . . . . .
H20A H 0.212442 0.544890 0.695010 0.094 Uiso 1 1 calc R U . . .
H20B H 0.260490 0.406275 0.665659 0.094 Uiso 1 1 calc R U . . .
H20C H 0.386046 0.536530 0.672472 0.094 Uiso 1 1 calc R U . . .
C16 C 0.9039(9) 0.1287(5) 0.6505(5) 0.0607(16) Uani 1 1 d . . . . .
N3 N 0.2777(6) 0.1658(4) 0.0763(4) 0.0532(12) Uani 1 1 d . . . . .
H3A H 0.195100 0.186219 0.031713 0.064 Uiso 1 1 calc R U . . .
H3B H 0.332157 0.115611 0.038077 0.064 Uiso 1 1 calc R U . . .

loop_
_atom_site_aniso_label
_atom_site_aniso_U_11
_atom_site_aniso_U_22
_atom_site_aniso_U_33
_atom_site_aniso_U_23
_atom_site_aniso_U_13
_atom_site_aniso_U_12
Br 0.1617(10) 0.1147(8) 0.0492(6) 0.0148(5) -0.0146(5) 0.0882(7)
S 0.0516(8) 0.0657(9) 0.0459(8) 0.0091(7) 0.0270(7) 0.0239(7)
O2 0.078(3) 0.117(4) 0.087(4) 0.025(4) 0.004(3) 0.049(3)
C19 0.044(3) 0.047(3) 0.036(3) 0.013(2) 0.011(2) 0.017(2)
O1 0.098(4) 0.106(4) 0.115(4) 0.070(3) 0.054(3) 0.066(3)
N1 0.063(3) 0.090(4) 0.062(4) 0.035(3) 0.035(3) 0.051(3)
N2 0.063(3) 0.070(3) 0.034(2) 0.009(2) 0.010(2) 0.035(3)
C6 0.042(3) 0.053(3) 0.051(3) 0.014(3) 0.009(2) 0.011(2)
C5 0.053(3) 0.041(3) 0.052(3) 0.013(2) 0.011(3) 0.016(2)
C12 0.033(2) 0.039(2) 0.039(3) 0.005(2) 0.017(2) 0.007(2)
C9 0.041(3) 0.038(2) 0.031(3) 0.011(2) 0.013(2) 0.013(2)
C11 0.043(3) 0.051(3) 0.023(2) 0.009(2) 0.012(2) 0.008(2)
C7 0.033(2) 0.042(3) 0.033(3) 0.013(2) 0.011(2) 0.010(2)
C14 0.052(3) 0.049(3) 0.026(2) 0.014(2) 0.007(2) 0.016(2)
C4 0.040(3) 0.038(3) 0.032(3) 0.008(2) 0.014(2) 0.013(2)
C13 0.057(3) 0.033(2) 0.026(2) 0.008(2) 0.007(2) 0.012(2)
C3 0.051(3) 0.044(3) 0.039(3) 0.010(2) 0.015(2) 0.009(2)
C2 0.059(3) 0.049(3) 0.054(3) 0.017(3) 0.029(3) 0.020(3)
C10 0.043(3) 0.039(3) 0.030(3) 0.012(2) 0.013(2) 0.010(2)
C1 0.056(3) 0.065(3) 0.044(3) 0.024(3) 0.031(3) 0.032(3)
C8 0.042(3) 0.039(2) 0.030(2) 0.010(2) 0.010(2) 0.015(2)
C15 0.059(3) 0.052(3) 0.039(3) 0.006(2) 0.005(3) 0.025(3)
C18 0.068(4) 0.048(3) 0.033(3) 0.009(2) 0.015(3) 0.007(3)
C17 0.096(5) 0.047(3) 0.033(3) 0.014(2) 0.006(3) 0.017(3)
C20 0.076(4) 0.065(3) 0.042(3) 0.004(3) 0.032(3) 0.019(3)
C16 0.085(4) 0.044(3) 0.034(3) 0.004(2) -0.005(3) 0.029(3)
N3 0.061(3) 0.070(3) 0.026(2) 0.009(2) 0.009(2) 0.035(2)

loop_
_atom_type_symbol
_atom_type_description
_atom_type_scat_dispersion_real
_atom_type_scat_dispersion_imag
_atom_type_scat_source
C C 0.0033 0.0016 'International Tables Vol C Tables 4.2.6.8 and 6.1.1.4'
H H 0.0000 0.0000 'International Tables Vol C Tables 4.2.6.8 and 6.1.1.4'
N N 0.0061 0.0033 'International Tables Vol C Tables 4.2.6.8 and 6.1.1.4'
O O 0.0106 0.0060 'International Tables Vol C Tables 4.2.6.8 and 6.1.1.4'
S S 0.1246 0.1234 'International Tables Vol C Tables 4.2.6.8 and 6.1.1.4'
Br Br -0.2901 2.4595 'International Tables Vol C Tables 4.2.6.8 and 6.1.1.4'

loop_
_geom_angle_atom_site_label_1
_geom_angle_atom_site_label_2
_geom_angle_atom_site_label_3
_geom_angle
_geom_angle_site_symmetry_1
_geom_angle_site_symmetry_3
_geom_angle_publ_flag
C20 S C12 104.2(3) . . ?
N2 C19 C9 174.1(6) . . ?
O2 N1 O1 123.7(6) . . ?
O2 N1 C1 118.5(5) . . ?
O1 N1 C1 117.6(6) . . ?
C1 C6 C5 119.6(5) . . ?
C1 C6 H6 120.2 . . ?
C5 C6 H6 120.2 . . ?
C4 C5 C6 121.1(5) . . ?
C4 C5 H5 119.4 . . ?
C6 C5 H5 119.4 . . ?
C11 C12 C7 119.9(4) . . ?
C11 C12 S 122.7(4) . . ?
C7 C12 S 117.4(4) . . ?
C10 C9 C8 122.0(4) . . ?
C10 C9 C19 120.9(5) . . ?
C8 C9 C19 117.1(4) . . ?
C12 C11 C10 121.8(4) . . ?
C12 C11 H11 119.1 . . ?
C10 C11 H11 119.1 . . ?
C8 C7 C12 119.8(5) . . ?
C8 C7 C4 121.0(4) . . ?
C12 C7 C4 119.3(4) . . ?
C15 C14 C13 121.4(5) . . ?
C15 C14 H14 119.3 . . ?
C13 C14 H14 119.3 . . ?
C5 C4 C7 120.6(4) . . ?
C5 C4 C3 117.8(5) . . ?
C7 C4 C3 121.6(4) . . ?
C14 C13 C10 122.5(4) . . ?
C14 C13 C18 117.0(5) . . ?
C10 C13 C18 120.5(5) . . ?
C2 C3 C4 121.0(5) . . ?
C2 C3 H3 119.5 . . ?
C4 C3 H3 119.5 . . ?
C3 C2 C1 119.4(5) . . ?
C3 C2 H2 120.3 . . ?
C1 C2 H2 120.3 . . ?
C13 C10 C9 123.4(4) . . ?
C13 C10 C11 119.4(4) . . ?
C9 C10 C11 117.2(5) . . ?
C2 C1 C6 121.0(5) . . ?
C2 C1 N1 120.1(5) . . ?
C6 C1 N1 118.9(5) . . ?
N3 C8 C7 120.6(5) . . ?
N3 C8 C9 120.1(4) . . ?
C7 C8 C9 119.3(4) . . ?
C16 C15 C14 120.7(6) . . ?
C16 C15 H15 119.6 . . ?
C14 C15 H15 119.6 . . ?
C17 C18 C13 121.5(6) . . ?
C17 C18 H18 119.3 . . ?
C13 C18 H18 119.3 . . ?
C18 C17 C16 118.9(5) . . ?
C18 C17 H17 120.5 . . ?
C16 C17 H17 120.5 . . ?
S C20 H20A 109.5 . . ?
S C20 H20B 109.5 . . ?
H20A C20 H20B 109.5 . . ?
S C20 H20C 109.5 . . ?
H20A C20 H20C 109.5 . . ?
H20B C20 H20C 109.5 . . ?
C15 C16 C17 120.5(6) . . ?
C15 C16 Br 119.2(5) . . ?
C17 C16 Br 120.3(5) . . ?
C8 N3 H3A 120.0 . . ?
C8 N3 H3B 120.0 . . ?
H3A N3 H3B 120.0 . . ?

loop_
_geom_bond_atom_site_label_1
_geom_bond_atom_site_label_2
_geom_bond_distance
_geom_bond_site_symmetry_2
_geom_bond_publ_flag
Br C16 1.891(6) . ?
S C20 1.773(6) . ?
S C12 1.759(4) . ?
O2 N1 1.214(7) . ?
C19 N2 1.140(6) . ?
C19 C9 1.450(7) . ?
O1 N1 1.220(7) . ?
N1 C1 1.468(8) . ?
C6 C1 1.370(8) . ?
C6 C5 1.373(8) . ?
C6 H6 0.9300 . ?
C5 C4 1.396(7) . ?
C5 H5 0.9300 . ?
C12 C11 1.390(7) . ?
C12 C7 1.408(7) . ?
C9 C10 1.415(7) . ?
C9 C8 1.395(7) . ?
C11 C10 1.382(7) . ?
C11 H11 0.9300 . ?
C7 C8 1.379(6) . ?
C7 C4 1.499(7) . ?
C14 C15 1.354(7) . ?
C14 C13 1.400(7) . ?
C14 H14 0.9300 . ?
C4 C3 1.401(7) . ?
C13 C10 1.467(7) . ?
C13 C18 1.396(7) . ?
C3 C2 1.371(8) . ?
C3 H3 0.9300 . ?
C2 C1 1.378(8) . ?
C2 H2 0.9300 . ?
C8 N3 1.368(6) . ?
C15 C16 1.363(8) . ?
C15 H15 0.9300 . ?
C18 C17 1.386(9) . ?
C18 H18 0.9300 . ?
C17 C16 1.378(9) . ?
C17 H17 0.9300 . ?
C20 H20A 0.9600 . ?
C20 H20B 0.9600 . ?
C20 H20C 0.9600 . ?
N3 H3A 0.8600 . ?
N3 H3B 0.8600 . ?

loop_
_geom_torsion_atom_site_label_1
_geom_torsion_atom_site_label_2
_geom_torsion_atom_site_label_3
_geom_torsion_atom_site_label_4
_geom_torsion
_geom_torsion_site_symmetry_1
_geom_torsion_site_symmetry_2
_geom_torsion_site_symmetry_3
_geom_torsion_site_symmetry_4
_geom_torsion_publ_flag
C1 C6 C5 C4 0.0(8) . . . . ?
C20 S C12 C11 3.4(5) . . . . ?
C20 S C12 C7 -177.4(4) . . . . ?
C7 C12 C11 C10 0.6(7) . . . . ?
S C12 C11 C10 179.8(3) . . . . ?
C11 C12 C7 C8 -1.0(7) . . . . ?
S C12 C7 C8 179.7(3) . . . . ?
C11 C12 C7 C4 178.4(4) . . . . ?
S C12 C7 C4 -0.8(6) . . . . ?
C6 C5 C4 C7 -178.6(5) . . . . ?
C6 C5 C4 C3 0.9(7) . . . . ?
C8 C7 C4 C5 66.3(6) . . . . ?
C12 C7 C4 C5 -113.1(5) . . . . ?
C8 C7 C4 C3 -113.2(5) . . . . ?
C12 C7 C4 C3 67.4(6) . . . . ?
C15 C14 C13 C10 179.4(4) . . . . ?
C15 C14 C13 C18 1.4(7) . . . . ?
C5 C4 C3 C2 0.1(7) . . . . ?
C7 C4 C3 C2 179.6(4) . . . . ?
C4 C3 C2 C1 -2.1(7) . . . . ?
C14 C13 C10 C9 42.9(7) . . . . ?
C18 C13 C10 C9 -139.1(5) . . . . ?
C14 C13 C10 C11 -137.2(5) . . . . ?
C18 C13 C10 C11 40.8(6) . . . . ?
C8 C9 C10 C13 -178.5(4) . . . . ?
C19 C9 C10 C13 2.6(7) . . . . ?
C8 C9 C10 C11 1.6(6) . . . . ?
C19 C9 C10 C11 -177.3(4) . . . . ?
C12 C11 C10 C13 179.2(4) . . . . ?
C12 C11 C10 C9 -0.9(7) . . . . ?
C3 C2 C1 C6 3.1(8) . . . . ?
C3 C2 C1 N1 -176.4(4) . . . . ?
C5 C6 C1 C2 -2.0(8) . . . . ?
C5 C6 C1 N1 177.4(5) . . . . ?
O2 N1 C1 C2 165.7(5) . . . . ?
O1 N1 C1 C2 -10.5(7) . . . . ?
O2 N1 C1 C6 -13.8(7) . . . . ?
O1 N1 C1 C6 170.1(5) . . . . ?
C12 C7 C8 N3 179.4(4) . . . . ?
C4 C7 C8 N3 -0.1(7) . . . . ?
C12 C7 C8 C9 1.8(7) . . . . ?
C4 C7 C8 C9 -177.7(4) . . . . ?
C10 C9 C8 N3 -179.7(4) . . . . ?
C19 C9 C8 N3 -0.7(7) . . . . ?
C10 C9 C8 C7 -2.1(7) . . . . ?
C19 C9 C8 C7 176.9(4) . . . . ?
C13 C14 C15 C16 -1.8(8) . . . . ?
C14 C13 C18 C17 -0.4(7) . . . . ?
C10 C13 C18 C17 -178.4(4) . . . . ?
C13 C18 C17 C16 -0.2(8) . . . . ?
C14 C15 C16 C17 1.2(8) . . . . ?
C14 C15 C16 Br -179.5(4) . . . . ?
C18 C17 C16 C15 -0.2(8) . . . . ?
C18 C17 C16 Br -179.5(4) . . . . ?
